data_4322335
loop_
_publ_author_name
'F. Albert Cotton'
'Evgeny V. Dikarev'
'Santiago Herrero'
'Barbara Modec'

_publ_section_title
;
 Mixed Chloride/Amine Complexes of Dimolybdenum(II,II). 4. Rotational
 Isomers of Mo2Cl4(R-py)4 (R-py = 4-Picoline, 3,5-Lutidine, and
 4-tert-Butylpyridine)
;
_journal_name_full 'Inorganic Chemistry'
_journal_page_first 4882
_journal_page_last 4887
_journal_paper_doi 10.1021/ic990728k
_journal_volume 38
_journal_year 1999
_chemical_compound_source synthesized
_chemical_formula_analytical 'not measured'
_chemical_formula_moiety 'Mo2 Cl4 (N C5 H4 (C (C H3)3))4,C6 H6'
_chemical_formula_structural (D2)-Mo2Cl4(4-t-Bu-py)4,C6H6
_chemical_formula_sum 'C42 H58 Cl4 Mo2 N4'
_chemical_formula_weight 952.60
_chemical_melting_point ?
_chemical_name_systematic
; 
 Bis(trans-dichloro-bis(4-tert-butylpyridine))-di-molybdenum (II),
 D2-isomer, benzene solvate
;
_space_group_IT_number 15
_symmetry_cell_setting monoclinic
_symmetry_space_group_name_Hall '-C 2yc'
_symmetry_space_group_name_H-M 'C 1 2/c 1'
_atom_sites_solution_hydrogens geom
_atom_sites_solution_primary direct
_atom_sites_solution_secondary difmap
_audit_creation_method SHELXL
_cell_angle_alpha 90.00
_cell_angle_beta 101.432(9)
_cell_angle_gamma 90.00
_cell_formula_units_Z 4
_cell_length_a 21.085(3)
_cell_length_b 19.003(4)
_cell_length_c 11.577(1)
_cell_measurement_reflns_used 249
_cell_measurement_temperature 213(2)
_cell_measurement_theta_max 20.8
_cell_measurement_theta_min 8.0
_cell_volume 4546.6(12)
_computing_cell_refinement 'MADNES (Enraf-Nonius, 1989)'
_computing_data_collection 'MADNES (Enraf-Nonius, 1989)'
_computing_data_reduction 'PROCOR (Kabsch, 1988)'
_computing_molecular_graphics 'SHELXTL V.5 (Siemens, 1994)'
_computing_publication_material CIFTAB
_computing_structure_refinement 'SHELXL-93 (Sheldrick, 1993)'
_computing_structure_solution 'SHELXTL V.5 (Siemens, 1994)'
_diffrn_ambient_temperature 213(2)
_diffrn_measurement_device 'Nonius FAST area detector'
_diffrn_measurement_method 'Ellipsoid-mask fitting'
_diffrn_radiation_monochromator graphite
_diffrn_radiation_source 'fine-focus sealed tube'
_diffrn_radiation_type MoK\a
_diffrn_radiation_wavelength 0.71073
_diffrn_reflns_av_R_equivalents 0.0507
_diffrn_reflns_av_sigmaI/netI 0.0344
_diffrn_reflns_limit_h_max 22
_diffrn_reflns_limit_h_min -22
_diffrn_reflns_limit_k_max 20
_diffrn_reflns_limit_k_min -19
_diffrn_reflns_limit_l_max 12
_diffrn_reflns_limit_l_min -12
_diffrn_reflns_number 9813
_diffrn_reflns_theta_max 22.48
_diffrn_reflns_theta_min 2.46
_diffrn_standards_number 'none (area detector data)'
_exptl_absorpt_coefficient_mu 0.819
_exptl_absorpt_correction_type none
_exptl_crystal_colour green
_exptl_crystal_density_diffrn 1.392
_exptl_crystal_density_meas ?
_exptl_crystal_density_method none
_exptl_crystal_description needle-shaped
_exptl_crystal_F_000 1960
_exptl_crystal_size_max 0.55
_exptl_crystal_size_mid 0.08
_exptl_crystal_size_min 0.05
_refine_diff_density_max 0.666
_refine_diff_density_min -0.376
_refine_diff_density_rms 0.079
_refine_ls_extinction_coef noref
_refine_ls_extinction_method none
_refine_ls_goodness_of_fit_all 1.106
_refine_ls_goodness_of_fit_obs 1.108
_refine_ls_hydrogen_treatment noref
_refine_ls_matrix_type full
_refine_ls_number_parameters 229
_refine_ls_number_reflns 2969
_refine_ls_number_restraints 9
_refine_ls_restrained_S_all 1.112
_refine_ls_restrained_S_obs 1.108
_refine_ls_R_factor_all 0.0442
_refine_ls_R_factor_obs 0.0376
_refine_ls_shift/esd_max 0.001
_refine_ls_shift/esd_mean 0.000
_refine_ls_structure_factor_coef Fsqd
_refine_ls_weighting_details 'w=1/[\s^2^(Fo^2^)+(0.0299P)^2^+22.5464P] where P=(Fo^2^+2Fc^2^)/3'
_refine_ls_weighting_scheme calc
_refine_ls_wR_factor_all 0.0899
_refine_ls_wR_factor_obs 0.0843
_reflns_number_observed 2659
_reflns_number_total 2969
_reflns_observed_criterion >2sigma(I)
_cod_data_source_file ic990728k_1.cif
_cod_data_source_block Mo2Cl4(4-t-Bu-py)4,C6H6_(3f,C6H6)
_cod_depositor_comments
;
The following automatic conversions were performed:

'_chemical_melting_point' value 'not measured' was changed to '?' -
the value is undefined or not given.

Automatic conversion script
Id: cif_fix_values 1673 2011-04-08 12:14:43Z adriana 

The following automatic conversions were performed:

'_exptl_crystal_density_meas' value 'not measured' was changed to '?'
- the value is perceived as not measured.

Automatic conversion script
Id: cif_fix_values 3008 2015-01-20 13:52:24Z robertas 

The following automatic conversions were performed:

'_refine_ls_weighting_scheme' value 'calc
w=1/[\s^2^(Fo^2^)+(0.0299P)^2^+22.5464P] where P=(Fo^2^+2Fc^2^)/3'
was changed to 'calc'. New tag '_refine_ls_weighting_details' was
created. The value of the new tag was set to
'w=1/[\s^2^(Fo^2^)+(0.0299P)^2^+22.5464P] where P=(Fo^2^+2Fc^2^)/3'.

Automatic conversion script
Id: cif_fix_values 3143 2015-03-26 13:38:13Z robertas 
;
_cod_original_cell_volume 4547(1)
_cod_database_code 4322335

loop_
_symmetry_equiv_pos_as_xyz
'x, y, z'
'-x, y, -z+1/2'
'x+1/2, y+1/2, z'
'-x+1/2, y+1/2, -z+1/2'
'-x, -y, -z'
'x, -y, z-1/2'
'-x+1/2, -y+1/2, -z'
'x+1/2, -y+1/2, z-1/2'

loop_
_atom_site_aniso_label
_atom_site_aniso_U_11
_atom_site_aniso_U_22
_atom_site_aniso_U_33
_atom_site_aniso_U_23
_atom_site_aniso_U_13
_atom_site_aniso_U_12
Mo1 0.0249(2) 0.0186(2) 0.0232(2) 0.00113(15) -0.00095(15) -0.0005(2)
Cl1 0.0411(7) 0.0256(6) 0.0403(6) -0.0064(5) -0.0026(5) 0.0116(5)
Cl2 0.0509(7) 0.0258(6) 0.0392(7) 0.0079(5) -0.0036(5) -0.0118(5)
N1 0.030(2) 0.023(2) 0.026(2) 0.005(2) 0.004(2) 0.001(2)
N2 0.024(2) 0.027(2) 0.029(2) 0.000(2) -0.0010(15) -0.001(2)
C1 0.037(3) 0.024(2) 0.028(2) 0.000(2) 0.001(2) 0.002(2)
C2 0.043(3) 0.030(3) 0.024(2) -0.005(2) 0.004(2) -0.006(2)
C3 0.031(2) 0.031(3) 0.024(2) 0.004(2) 0.003(2) -0.001(2)
C4 0.039(3) 0.026(2) 0.033(3) 0.002(2) 0.001(2) 0.007(2)
C5 0.039(3) 0.027(3) 0.028(2) -0.003(2) -0.001(2) 0.004(2)
C6 0.037(3) 0.045(3) 0.030(2) 0.001(2) -0.002(2) 0.008(2)
C7 0.046(3) 0.087(5) 0.044(3) -0.001(3) -0.006(3) 0.020(3)
C8 0.061(4) 0.067(4) 0.032(3) -0.003(3) -0.013(2) 0.009(3)
C9 0.077(4) 0.058(4) 0.040(3) 0.021(3) 0.006(3) 0.007(3)
C10 0.024(2) 0.031(3) 0.035(2) 0.008(2) -0.002(2) -0.001(2)
C11 0.030(2) 0.031(3) 0.037(3) 0.006(2) 0.002(2) 0.004(2)
C12 0.025(2) 0.034(3) 0.034(2) -0.004(2) -0.001(2) 0.004(2)
C13 0.024(2) 0.042(3) 0.057(3) 0.005(3) -0.005(2) -0.007(2)
C14 0.030(3) 0.032(3) 0.051(3) 0.008(2) 0.000(2) -0.004(2)
C15 0.029(2) 0.045(3) 0.045(3) 0.006(2) -0.010(2) 0.005(2)

loop_
_atom_site_label
_atom_site_type_symbol
_atom_site_fract_x
_atom_site_fract_y
_atom_site_fract_z
_atom_site_U_iso_or_equiv
_atom_site_thermal_displace_type
_atom_site_occupancy
_atom_site_calc_flag
_atom_site_refinement_flags
_atom_site_disorder_group
Mo1 Mo 0.03949(2) 0.15691(2) 0.70335(3) 0.02300(15) Uani 1 d . .
Cl1 Cl 0.05479(5) 0.03747(6) 0.64423(10) 0.0372(3) Uani 1 d . .
Cl2 Cl 0.07912(6) 0.27575(6) 0.70417(10) 0.0404(3) Uani 1 d . .
N1 N -0.0191(2) 0.1801(2) 0.5241(3) 0.0269(8) Uani 1 d . .
N2 N 0.1219(2) 0.1294(2) 0.8500(3) 0.0275(8) Uani 1 d . .
C1 C -0.0274(2) 0.1348(2) 0.4339(4) 0.0304(10) Uani 1 d . .
H1 H -0.0062(2) 0.0911(2) 0.4454(4) 0.036 Uiso 1 calc R .
C2 C -0.0654(2) 0.1489(2) 0.3248(4) 0.0326(11) Uani 1 d . .
H2 H -0.0698(2) 0.1146(2) 0.2653(4) 0.039 Uiso 1 calc R .
C3 C -0.0968(2) 0.2122(2) 0.3018(4) 0.0291(10) Uani 1 d . .
C4 C -0.0875(2) 0.2599(2) 0.3960(4) 0.0336(11) Uani 1 d . .
H4 H -0.1075(2) 0.3043(2) 0.3858(4) 0.040 Uiso 1 calc R .
C5 C -0.0497(2) 0.2428(2) 0.5026(4) 0.0321(11) Uani 1 d . .
H5 H -0.0448(2) 0.2762(2) 0.5637(4) 0.039 Uiso 1 calc R .
C6 C -0.1374(2) 0.2323(3) 0.1825(4) 0.0383(11) Uani 1 d . .
C7 C -0.2032(3) 0.2610(3) 0.1973(5) 0.061(2) Uani 1 d . .
H7A H -0.2286(3) 0.2736(3) 0.1207(5) 0.092 Uiso 1 calc R .
H7B H -0.1967(3) 0.3024(3) 0.2474(5) 0.092 Uiso 1 calc R .
H7C H -0.2259(3) 0.2253(3) 0.2331(5) 0.092 Uiso 1 calc R .
C8 C -0.1489(3) 0.1691(3) 0.0987(4) 0.056(2) Uani 1 d . .
H8A H -0.1749(3) 0.1836(3) 0.0237(4) 0.084 Uiso 1 calc R .
H8B H -0.1715(3) 0.1324(3) 0.1328(4) 0.084 Uiso 1 calc R .
H8C H -0.1077(3) 0.1511(3) 0.0866(4) 0.084 Uiso 1 calc R .
C9 C -0.1008(3) 0.2890(3) 0.1291(5) 0.059(2) Uani 1 d . .
H9A H -0.1258(3) 0.3028(3) 0.0528(5) 0.088 Uiso 1 calc R .
H9B H -0.0592(3) 0.2707(3) 0.1197(5) 0.088 Uiso 1 calc R .
H9C H -0.0943(3) 0.3296(3) 0.1809(5) 0.088 Uiso 1 calc R .
C10 C 0.1198(2) 0.0686(2) 0.9094(4) 0.0308(10) Uani 1 d . .
H10 H 0.0809(2) 0.0429(2) 0.8958(4) 0.037 Uiso 1 calc R .
C11 C 0.1713(2) 0.0425(2) 0.9884(4) 0.0334(11) Uani 1 d . .
H11 H 0.1666(2) 0.0002(2) 1.0279(4) 0.040 Uiso 1 calc R .
C12 C 0.2303(2) 0.0772(2) 1.0114(4) 0.0319(11) Uani 1 d . .
C13 C 0.2315(2) 0.1403(3) 0.9509(4) 0.0426(12) Uani 1 d . .
H13 H 0.2698(2) 0.1670(3) 0.9637(4) 0.051 Uiso 1 calc R .
C14 C 0.1785(2) 0.1643(2) 0.8735(4) 0.0385(12) Uani 1 d . .
H14 H 0.1818(2) 0.2073(2) 0.8349(4) 0.046 Uiso 1 calc R .
C15 C 0.2883(2) 0.0471(3) 1.0972(4) 0.0422(12) Uani 1 d D 1
C16 C 0.3516(6) 0.0642(8) 1.0570(12) 0.064(4) Uiso 0.50 d PD 1
H16A H 0.3545(6) 0.1146(8) 1.0453(12) 0.097 Uiso 0.50 calc PR 1
H16B H 0.3525(6) 0.0400(8) 0.9837(12) 0.097 Uiso 0.50 calc PR 1
H16C H 0.3880(6) 0.0490(8) 1.1168(12) 0.097 Uiso 0.50 calc PR 1
C17 C 0.2843(7) -0.0303(6) 1.1150(14) 0.081(4) Uiso 0.50 d PD 1
H17A H 0.3225(7) -0.0461(6) 1.1702(14) 0.121 Uiso 0.50 calc PR 1
H17B H 0.2819(7) -0.0543(6) 1.0403(14) 0.121 Uiso 0.50 calc PR 1
H17C H 0.2460(7) -0.0411(6) 1.1462(14) 0.121 Uiso 0.50 calc PR 1
C18 C 0.2912(5) 0.0854(6) 1.2161(9) 0.052(3) Uiso 0.50 d PD 1
H18A H 0.2938(5) 0.1358(6) 1.2044(9) 0.078 Uiso 0.50 calc PR 1
H18B H 0.3291(5) 0.0698(6) 1.2721(9) 0.078 Uiso 0.50 calc PR 1
H18C H 0.2526(5) 0.0746(6) 1.2464(9) 0.078 Uiso 0.50 calc PR 1
C15X C 0.2883(2) 0.0471(3) 1.0972(4) 0.990 Uiso 0.00 d PD 2
C16X C 0.3520(5) 0.0868(6) 1.0864(10) 0.044(3) Uiso 0.500(2) d PD 2
H16D H 0.3581(5) 0.0844(6) 1.0056(10) 0.066 Uiso 0.50 calc PR 2
H16E H 0.3886(5) 0.0650(6) 1.1381(10) 0.066 Uiso 0.50 calc PR 2
H16F H 0.3489(5) 0.1357(6) 1.1088(10) 0.066 Uiso 0.50 calc PR 2
C17X C 0.2984(5) -0.0294(5) 1.0608(10) 0.043(3) Uiso 0.50 d PD 2
H17D H 0.3051(5) -0.0303(5) 0.9804(10) 0.065 Uiso 0.50 calc PR 2
H17E H 0.2604(5) -0.0571(5) 1.0663(10) 0.065 Uiso 0.50 calc PR 2
H17F H 0.3359(5) -0.0491(5) 1.1129(10) 0.065 Uiso 0.50 calc PR 2
C18X C 0.2779(6) 0.0500(7) 1.2190(9) 0.061(3) Uiso 0.50 d PD 2
H18D H 0.3153(6) 0.0306(7) 1.2718(9) 0.091 Uiso 0.50 calc PR 2
H18E H 0.2398(6) 0.0228(7) 1.2251(9) 0.091 Uiso 0.50 calc PR 2
H18F H 0.2717(6) 0.0985(7) 1.2403(9) 0.091 Uiso 0.50 calc PR 2
C19 C 0.4825(7) 0.0702(6) 0.4856(16) 0.040(3) Uiso 0.50 d PD 3
H19 H 0.4699(7) 0.1176(6) 0.4756(16) 0.048 Uiso 0.50 calc PR 3
C20 C 0.4732(5) 0.0271(10) 0.3899(11) 0.041(3) Uiso 0.50 d PD 3
H20 H 0.4557(5) 0.0450(10) 0.3146(11) 0.050 Uiso 0.50 calc PR 3
C21 C 0.5094(8) 0.0465(10) 0.5954(13) 0.055(3) Uiso 0.50 d PD 3
H21 H 0.5166(8) 0.0773(10) 0.6602(13) 0.066 Uiso 0.50 calc PR 3
C19X C 0.4986(8) 0.0669(9) 0.5428(23) 0.074(5) Uiso 0.50 d PD 4
H19X H 0.4993(8) 0.1135(9) 0.5701(23) 0.089 Uiso 0.50 calc PR 4
C20X C 0.4673(6) 0.0513(9) 0.4313(18) 0.052(3) Uiso 0.50 d PD 4
H20X H 0.4428(6) 0.0862(9) 0.3851(18) 0.063 Uiso 0.50 calc PR 4
C21X C 0.5291(7) 0.0154(12) 0.6148(11) 0.059(3) Uiso 0.50 d PD 4
H21X H 0.5472(7) 0.0249(12) 0.6942(11) 0.071 Uiso 0.50 calc PR 4

loop_
_atom_type_symbol
_atom_type_description
_atom_type_scat_dispersion_real
_atom_type_scat_dispersion_imag
_atom_type_scat_source
C C 0.0033 0.0016 'International Tables Vol C Tables 4.2.6.8 and 6.1.1.4'
H H 0.0000 0.0000 'International Tables Vol C Tables 4.2.6.8 and 6.1.1.4'
N N 0.0061 0.0033 'International Tables Vol C Tables 4.2.6.8 and 6.1.1.4'
Cl Cl 0.1484 0.1585 'International Tables Vol C Tables 4.2.6.8 and 6.1.1.4'
Mo Mo -1.6832 0.6857 'International Tables Vol C Tables 4.2.6.8 and 6.1.1.4'

loop_
_geom_angle_atom_site_label_1
_geom_angle_atom_site_label_2
_geom_angle_atom_site_label_3
_geom_angle
_geom_angle_site_symmetry_1
_geom_angle_site_symmetry_3
_geom_angle_publ_flag
Mo1 Mo1 N2 100.39(9) 2_556 . y
Mo1 Mo1 N1 97.19(9) 2_556 . y
N2 Mo1 N1 162.27(12) . . y
Mo1 Mo1 Cl2 107.45(3) 2_556 . y
N2 Mo1 Cl2 89.97(9) . . y
N1 Mo1 Cl2 86.91(9) . . y
Mo1 Mo1 Cl1 107.59(3) 2_556 . y
N2 Mo1 Cl1 82.41(9) . . y
N1 Mo1 Cl1 90.16(9) . . y
Cl2 Mo1 Cl1 144.93(5) . . y
C1 N1 C5 116.0(3) . . n
C1 N1 Mo1 124.0(3) . . n
C5 N1 Mo1 120.0(3) . . n
C14 N2 C10 115.9(4) . . n
C14 N2 Mo1 124.3(3) . . n
C10 N2 Mo1 119.2(3) . . n
N1 C1 C2 123.5(4) . . n
C3 C2 C1 121.2(4) . . n
C2 C3 C4 115.3(4) . . n
C2 C3 C6 124.0(4) . . n
C4 C3 C6 120.7(4) . . n
C5 C4 C3 121.0(4) . . n
N1 C5 C4 123.0(4) . . n
C3 C6 C9 107.8(4) . . n
C3 C6 C7 110.3(4) . . n
C9 C6 C7 109.6(5) . . n
C3 C6 C8 111.6(4) . . n
C9 C6 C8 109.1(4) . . n
C7 C6 C8 108.5(4) . . n
N2 C10 C11 123.3(4) . . n
C10 C11 C12 121.4(4) . . n
C11 C12 C13 114.7(4) . . n
C11 C12 C15X 121.4(4) . . n
C13 C12 C15X 123.9(4) . . n
C11 C12 C15 121.4(4) . . n
C13 C12 C15 123.9(4) . . n
C14 C13 C12 121.6(4) . . n
N2 C14 C13 123.1(4) . . n
C17 C15 C12 113.6(7) . . n
C17 C15 C16 109.1(8) . . n
C12 C15 C16 110.9(6) . . n
C17 C15 C18 109.5(8) . . n
C12 C15 C18 106.8(5) . . n
C16 C15 C18 106.6(8) . . n
C18X C15X C12 110.9(6) . . n
C18X C15X C17X 110.6(8) . . n
C12 C15X C17X 108.2(5) . . n
C18X C15X C16X 110.6(7) . . n
C12 C15X C16X 110.9(5) . . n
C17X C15X C16X 105.4(7) . . n
C20 C19 C21 121.8(10) . . n
C19 C20 C21 119.6(10) . 5_656 n
C19 C21 C20 118.6(11) . 5_656 n
C20X C19X C21X 120.4(13) . . n
C19X C20X C21X 120.8(12) . 5_656 n
C19X C21X C20X 118.5(12) . 5_656 n

loop_
_geom_bond_atom_site_label_1
_geom_bond_atom_site_label_2
_geom_bond_distance
_geom_bond_site_symmetry_2
_geom_bond_publ_flag
Mo1 Mo1 2.1570(8) 2_556 y
Mo1 N2 2.237(3) . y
Mo1 N1 2.239(3) . y
Mo1 Cl2 2.4074(12) . y
Mo1 Cl1 2.4107(12) . y
N1 C1 1.338(5) . n
N1 C5 1.355(5) . n
N2 C14 1.346(6) . n
N2 C10 1.350(5) . n
C1 C2 1.381(6) . n
C2 C3 1.374(6) . n
C3 C4 1.402(6) . n
C3 C6 1.522(6) . n
C4 C5 1.369(6) . n
C6 C9 1.526(7) . n
C6 C7 1.531(7) . n
C6 C8 1.533(7) . n
C10 C11 1.367(6) . n
C11 C12 1.387(6) . n
C12 C13 1.391(6) . n
C12 C15X 1.525(6) . n
C12 C15 1.525(6) . n
C13 C14 1.365(6) . n
C15 C17 1.491(13) . n
C15 C16 1.533(12) . n
C15 C18 1.548(11) . n
C15X C18X 1.470(11) . n
C15X C17X 1.540(10) . n
C15X C16X 1.568(10) . n
C19 C20 1.36(2) . n
C19 C21 1.36(2) . n
C20 C21 1.45(2) 5_656 n
C21 C20 1.45(2) 5_656 n
C19X C20X 1.36(2) . n
C19X C21X 1.36(2) . n
C20X C21X 1.38(2) 5_656 n
C21X C20X 1.38(2) 5_656 n

loop_
_geom_torsion_atom_site_label_1
_geom_torsion_atom_site_label_2
_geom_torsion_atom_site_label_3
_geom_torsion_atom_site_label_4
_geom_torsion
_geom_torsion_site_symmetry_1
_geom_torsion_site_symmetry_2
_geom_torsion_site_symmetry_3
_geom_torsion_site_symmetry_4
_geom_torsion_publ_flag
N1 Mo1 Mo1 N2 25.21(13) . . 2_556 2_556 y
N1 Mo1 Mo1 Cl2 -68.06(9) . . 2_556 2_556 y
N2 Mo1 Mo1 N1 25.21(13) . . 2_556 2_556 y
N2 Mo1 Mo1 Cl1 -67.25(10) . . 2_556 2_556 y
Cl1 Mo1 Mo1 Cl1 18.00(6) . . 2_556 2_556 y
Cl1 Mo1 Mo1 N2 -67.25(10) . . 2_556 2_556 y
Cl2 Mo1 Mo1 Cl2 20.94(6) . . 2_556 2_556 y
Cl2 Mo1 Mo1 N1 -68.06(9) . . 2_556 2_556 y
